data_4003465
loop_
_publ_author_name
'Wang, Zheng'
'Zhu, Cheng-Yi'
'Wei, Zhang-Wen'
'Fan, Ya-Nan'
'Pan, Mei'

_publ_section_title
;
 Breathing-Ignited Long Persistent Luminescence in a Resilient
 Metal--Organic Framework
;
_journal_name_full 'Chemistry of Materials'
_journal_paper_doi 10.1021/acs.chemmater.9b04440
_journal_year 2020
_chemical_formula_sum 'C29 H19 Cd N7 O2'
_chemical_formula_weight 609.91
_space_group_crystal_system monoclinic
_space_group_IT_number 14
_space_group_name_Hall '-P 2ybc'
_space_group_name_H-M_alt 'P 1 21/c 1'
_atom_sites_solution_hydrogens geom
_audit_creation_method SHELXL-2014/7
_cell_angle_alpha 90
_cell_angle_beta 105.290(11)
_cell_angle_gamma 90
_cell_formula_units_Z 4
_cell_length_a 10.4358(9)
_cell_length_b 17.5707(10)
_cell_length_c 13.982(2)
_cell_measurement_reflns_used 1126
_cell_measurement_temperature 400(2)
_cell_measurement_theta_max 61.7410
_cell_measurement_theta_min 6.6410
_cell_volume 2473.1(5)
_computing_structure_refinement 'SHELXL-2014/7 (Sheldrick, 2014)'
_diffrn_ambient_temperature 400(2)
_diffrn_measured_fraction_theta_full 0.936
_diffrn_measured_fraction_theta_max 0.936
_diffrn_measurement_device_type bruker-CCD
_diffrn_radiation_type CuK\a
_diffrn_radiation_wavelength 1.54184
_diffrn_reflns_av_R_equivalents 0.3306
_diffrn_reflns_av_unetI/netI 0.2529
_diffrn_reflns_Laue_measured_fraction_full 0.936
_diffrn_reflns_Laue_measured_fraction_max 0.936
_diffrn_reflns_limit_h_max 11
_diffrn_reflns_limit_h_min -10
_diffrn_reflns_limit_k_max 20
_diffrn_reflns_limit_k_min -11
_diffrn_reflns_limit_l_max 15
_diffrn_reflns_limit_l_min -10
_diffrn_reflns_number 5753
_diffrn_reflns_point_group_measured_fraction_full 0.936
_diffrn_reflns_point_group_measured_fraction_max 0.936
_diffrn_reflns_theta_full 62.414
_diffrn_reflns_theta_max 62.414
_diffrn_reflns_theta_min 4.132
_exptl_absorpt_coefficient_mu 7.430
_exptl_crystal_colour yellow
_exptl_crystal_density_diffrn 1.638
_exptl_crystal_description block
_exptl_crystal_F_000 1224
_refine_diff_density_max 3.134
_refine_diff_density_min -2.037
_refine_diff_density_rms 0.303
_refine_ls_extinction_method none
_refine_ls_goodness_of_fit_ref 1.179
_refine_ls_hydrogen_treatment constr
_refine_ls_matrix_type full
_refine_ls_number_parameters 319
_refine_ls_number_reflns 3684
_refine_ls_number_restraints 367
_refine_ls_restrained_S_all 1.129
_refine_ls_R_factor_all 0.3685
_refine_ls_R_factor_gt 0.2924
_refine_ls_shift/su_max 0.000
_refine_ls_shift/su_mean 0.000
_refine_ls_structure_factor_coef Fsqd
_refine_ls_weighting_details 'w=1/[\s^2^(Fo^2^)+(0.0212P)^2^+152.4321P] where P=(Fo^2^+2Fc^2^)/3'
_refine_ls_weighting_scheme calc
_refine_ls_wR_factor_gt 0.5321
_refine_ls_wR_factor_ref 0.5814
_reflns_Friedel_coverage 0.000
_reflns_number_gt 1171
_reflns_number_total 3684
_reflns_threshold_expression 'I > 2\s(I)'
_cod_data_source_file cm9b04440_si_002.cif
_cod_data_source_block LIFM-WZ-1-400K
_cod_original_cell_volume 2473.0(5)
_cod_original_sg_symbol_H-M 'P 21/c'
_cod_database_code 4003465
_shelx_shelxl_version_number 2014/7
_shelx_space_group_comment
;
The symmetry employed for this shelxl refinement is uniquely defined
by the following loop, which should always be used as a source of
symmetry information in preference to the above space-group names.
They are only intended as comments.
;

loop_
_space_group_symop_operation_xyz
'x, y, z'
'-x, y+1/2, -z+1/2'
'-x, -y, -z'
'x, -y-1/2, z-1/2'

loop_
_atom_site_label
_atom_site_type_symbol
_atom_site_fract_x
_atom_site_fract_y
_atom_site_fract_z
_atom_site_U_iso_or_equiv
_atom_site_adp_type
_atom_site_occupancy
_atom_site_site_symmetry_order
_atom_site_calc_flag
_atom_site_refinement_flags_posn
_atom_site_refinement_flags_adp
Cd1 Cd 1.0958(3) 0.23324(16) 0.6107(4) 0.145(2) Uani 1 1 d . U
O2 O 1.209(3) 0.1354(14) 0.580(4) 0.183(16) Uani 1 1 d . U
N2 N 0.901(3) 0.3152(15) 0.563(3) 0.107(9) Uani 1 1 d . U
C19 C 0.404(3) 0.5639(18) 0.314(3) 0.096(9) Uani 1 1 d . U
C11 C 0.777(4) 0.2016(18) 0.505(3) 0.096(9) Uani 1 1 d . U
C10 C 0.785(4) 0.2805(18) 0.510(3) 0.094(9) Uani 1 1 d . U
C17 C 0.609(3) 0.5352(18) 0.437(3) 0.097(10) Uani 1 1 d . U
H17 H 0.6790 0.5506 0.4904 0.116 Uiso 1 1 calc R U
C16 C 0.601(3) 0.467(2) 0.409(4) 0.100(9) Uani 1 1 d . U
C8 C 0.703(4) 0.4072(19) 0.458(4) 0.099(9) Uani 1 1 d . U
N3 N 0.891(3) 0.1570(15) 0.548(3) 0.115(9) Uani 1 1 d . U
C15 C 0.886(4) 0.0847(19) 0.544(4) 0.118(11) Uani 1 1 d . U
H15 H 0.9669 0.0596 0.5673 0.142 Uiso 1 1 calc R U
C18 C 0.515(3) 0.5869(19) 0.390(3) 0.100(10) Uani 1 1 d . U
H18 H 0.5242 0.6379 0.4077 0.120 Uiso 1 1 calc R U
C21 C 0.495(3) 0.4395(19) 0.338(3) 0.105(11) Uani 1 1 d . U
H21 H 0.4873 0.3873 0.3272 0.126 Uiso 1 1 calc R U
C7 C 0.816(4) 0.433(2) 0.511(3) 0.104(11) Uani 1 1 d . U
H7 H 0.8344 0.4841 0.5054 0.124 Uiso 1 1 calc R U
C12 C 0.658(4) 0.161(2) 0.469(4) 0.119(12) Uani 1 1 d . U
H12 H 0.5763 0.1850 0.4424 0.143 Uiso 1 1 calc R U
C29 C 1.322(5) 0.147(3) 0.599(6) 0.186(18) Uani 1 1 d . U
H29 H 1.3837 0.1137 0.5845 0.224 Uiso 1 1 calc R U
C13 C 0.674(5) 0.078(2) 0.476(4) 0.131(13) Uani 1 1 d . U
H13 H 0.5976 0.0493 0.4507 0.157 Uiso 1 1 calc R U
C14 C 0.781(5) 0.040(2) 0.513(4) 0.126(12) Uani 1 1 d . U
H14 H 0.7839 -0.0126 0.5165 0.151 Uiso 1 1 calc R U
C20 C 0.399(3) 0.4861(19) 0.281(4) 0.108(11) Uani 1 1 d . U
H20 H 0.3350 0.4686 0.2257 0.129 Uiso 1 1 calc R U
O1 O 1.365(4) 0.235(3) 0.660(5) 0.25(2) Uani 1 1 d . U
C22 C 0.289(2) 0.6165(11) 0.260(2) 0.107(10) Uani 1 1 d G U
C23 C 0.3098(19) 0.6946(12) 0.271(2) 0.111(11) Uani 1 1 d G U
H23 H 0.3923 0.7133 0.3055 0.133 Uiso 1 1 calc R U
C24 C 0.207(2) 0.7446(10) 0.230(3) 0.142(13) Uani 1 1 d G U
H24 H 0.2204 0.7969 0.2373 0.171 Uiso 1 1 calc R U
C25 C 0.083(2) 0.7167(13) 0.178(3) 0.156(12) Uani 1 1 d G U
C26 C 0.0631(19) 0.6386(15) 0.167(3) 0.139(13) Uani 1 1 d G U
H26 H -0.0194 0.6199 0.1323 0.166 Uiso 1 1 calc R U
C27 C 0.166(2) 0.5885(10) 0.208(3) 0.126(12) Uani 1 1 d G U
H27 H 0.1525 0.5363 0.2005 0.151 Uiso 1 1 calc R U
C6 C 0.922(4) 0.3850(18) 0.582(3) 0.097(9) Uani 1 1 d . U
N1 N 1.144(2) 0.3530(10) 0.666(2) 0.114(10) Uani 1 1 d G U
C1 C 1.260(2) 0.3693(13) 0.738(2) 0.134(13) Uani 1 1 d G U
H1 H 1.3220 0.3310 0.7614 0.160 Uiso 1 1 calc R U
C2 C 1.284(2) 0.4427(15) 0.7755(19) 0.113(11) Uani 1 1 d G U
H2 H 1.3616 0.4536 0.8239 0.136 Uiso 1 1 calc R U
C3 C 1.191(2) 0.4999(11) 0.741(2) 0.110(11) Uani 1 1 d G U
H3 H 1.2070 0.5490 0.7656 0.132 Uiso 1 1 calc R U
C4 C 1.075(2) 0.4835(10) 0.668(2) 0.101(10) Uani 1 1 d G U
H4 H 1.0127 0.5218 0.6450 0.121 Uiso 1 1 calc R U
C5 C 1.051(2) 0.4101(12) 0.6309(19) 0.105(10) Uani 1 1 d G U
C9 C 0.675(4) 0.328(2) 0.455(4) 0.108(11) Uani 1 1 d . U
H9 H 0.5937 0.3078 0.4199 0.129 Uiso 1 1 calc R U
C28 C -0.029(3) 0.7661(17) 0.163(3) 0.178(13) Uani 1 1 d G U
N7 N -0.100(3) 0.7871(19) 0.066(3) 0.190(14) Uani 1 1 d G U
N6 N -0.198(3) 0.8413(17) 0.073(3) 0.192(15) Uani 1 1 d G U
N5 N -0.187(3) 0.8538(17) 0.175(3) 0.193(15) Uani 1 1 d G U
N4 N -0.082(3) 0.8073(19) 0.231(2) 0.180(13) Uani 1 1 d G U

loop_
_atom_site_aniso_label
_atom_site_aniso_U_11
_atom_site_aniso_U_22
_atom_site_aniso_U_33
_atom_site_aniso_U_23
_atom_site_aniso_U_13
_atom_site_aniso_U_12
Cd1 0.089(2) 0.0516(18) 0.269(6) -0.007(2) 0.001(3) 0.0126(14)
O2 0.115(14) 0.038(12) 0.38(5) 0.028(16) 0.04(3) 0.028(12)
N2 0.105(12) 0.032(7) 0.16(2) -0.008(14) -0.012(15) 0.023(8)
C19 0.064(14) 0.043(11) 0.17(2) 0.021(14) 0.007(13) 0.019(11)
C11 0.095(11) 0.042(8) 0.14(2) 0.007(15) 0.010(16) 0.001(8)
C10 0.095(11) 0.042(8) 0.13(2) 0.019(15) -0.004(15) 0.008(9)
C17 0.073(16) 0.045(11) 0.15(3) 0.027(14) -0.001(14) 0.004(11)
C16 0.066(14) 0.053(10) 0.16(2) 0.013(14) 0.000(13) 0.026(11)
C8 0.076(14) 0.049(10) 0.15(2) 0.033(16) -0.003(13) 0.015(10)
N3 0.105(10) 0.035(7) 0.19(3) 0.014(16) 0.021(16) 0.004(7)
C15 0.113(17) 0.035(9) 0.20(3) 0.034(19) 0.03(2) 0.001(9)
C18 0.082(17) 0.048(12) 0.15(3) 0.015(15) 0.003(14) 0.021(12)
C21 0.068(16) 0.046(12) 0.18(3) 0.003(16) -0.006(14) 0.028(12)
C7 0.095(16) 0.053(12) 0.14(3) 0.019(17) -0.017(16) 0.018(12)
C12 0.115(14) 0.057(12) 0.16(3) 0.03(2) -0.01(2) -0.019(11)
C29 0.113(16) 0.07(2) 0.37(5) 0.04(3) 0.06(3) 0.030(17)
C13 0.129(19) 0.056(13) 0.18(3) 0.01(2) -0.01(2) -0.021(14)
C14 0.13(2) 0.052(14) 0.18(3) -0.01(2) 0.01(2) -0.008(11)
C20 0.060(16) 0.048(12) 0.19(3) 0.016(15) -0.012(14) 0.011(11)
O1 0.12(3) 0.17(3) 0.45(7) -0.06(4) 0.04(4) -0.01(2)
C22 0.062(13) 0.057(11) 0.19(3) 0.010(18) 0.005(14) 0.022(10)
C23 0.082(15) 0.040(10) 0.19(3) 0.003(19) 0.000(18) 0.031(11)
C24 0.078(15) 0.077(13) 0.24(3) 0.01(2) -0.02(2) 0.040(12)
C25 0.082(15) 0.084(14) 0.27(3) -0.02(2) -0.015(18) 0.037(12)
C26 0.070(16) 0.087(14) 0.23(3) 0.01(2) -0.013(19) 0.027(12)
C27 0.068(15) 0.071(14) 0.21(3) 0.00(2) -0.013(18) 0.019(11)
C6 0.093(13) 0.039(9) 0.13(2) -0.008(14) -0.013(14) 0.021(8)
N1 0.093(13) 0.065(9) 0.16(2) 0.017(13) -0.011(14) 0.009(9)
C1 0.099(19) 0.091(16) 0.17(3) -0.003(19) -0.028(17) 0.028(15)
C2 0.074(17) 0.086(17) 0.16(3) 0.010(18) -0.003(16) 0.003(14)
C3 0.085(19) 0.082(16) 0.14(3) -0.007(18) -0.009(17) 0.005(14)
C4 0.072(16) 0.053(10) 0.16(3) 0.020(16) -0.008(15) -0.008(11)
C5 0.090(14) 0.059(9) 0.14(2) -0.004(15) -0.015(14) 0.016(9)
C9 0.095(16) 0.050(10) 0.16(3) 0.009(18) 0.001(16) 0.022(11)
C28 0.080(16) 0.109(19) 0.30(3) -0.03(2) -0.025(19) 0.046(14)
N7 0.083(19) 0.12(2) 0.31(3) -0.05(2) -0.05(2) 0.049(16)
N6 0.10(2) 0.11(2) 0.32(3) -0.03(3) -0.03(2) 0.056(16)
N5 0.11(2) 0.11(2) 0.32(4) -0.01(3) 0.00(2) 0.068(16)
N4 0.09(2) 0.10(2) 0.31(3) -0.03(2) -0.02(2) 0.050(16)

loop_
_atom_type_symbol
_atom_type_description
_atom_type_scat_dispersion_real
_atom_type_scat_dispersion_imag
_atom_type_scat_source
C C 0.0181 0.0091 'International Tables Vol C Tables 4.2.6.8 and 6.1.1.4'
H H 0.0000 0.0000 'International Tables Vol C Tables 4.2.6.8 and 6.1.1.4'
N N 0.0311 0.0180 'International Tables Vol C Tables 4.2.6.8 and 6.1.1.4'
O O 0.0492 0.0322 'International Tables Vol C Tables 4.2.6.8 and 6.1.1.4'
Cd Cd 0.1185 4.6533 'International Tables Vol C Tables 4.2.6.8 and 6.1.1.4'

loop_
_geom_angle_atom_site_label_1
_geom_angle_atom_site_label_2
_geom_angle_atom_site_label_3
_geom_angle
_geom_angle_site_symmetry_1
_geom_angle_site_symmetry_3
O2 Cd1 N1 135.8(12) . .
O2 Cd1 N4 97(5) . 3_666
N1 Cd1 N4 91(9) . 3_666
O2 Cd1 N2 149.9(15) . .
N1 Cd1 N2 68.5(9) . .
N4 Cd1 N2 100(4) 3_666 .
O2 Cd1 N3 88.0(12) . .
N1 Cd1 N3 136.0(10) . .
N4 Cd1 N3 85(9) 3_666 .
N2 Cd1 N3 69.2(10) . .
O2 Cd1 N7 87(8) . 2_645
N1 Cd1 N7 86(6) . 2_645
N4 Cd1 N7 176(9) 3_666 2_645
N2 Cd1 N7 76(8) . 2_645
N3 Cd1 N7 95.0(15) . 2_645
C29 O2 Cd1 113(4) . .
C6 N2 C10 128(3) . .
C6 N2 Cd1 116(3) . .
C10 N2 Cd1 116(2) . .
C18 C19 C20 118(3) . .
C18 C19 C22 125(3) . .
C20 C19 C22 117(3) . .
C10 C11 C12 124(4) . .
C10 C11 N3 120(3) . .
C12 C11 N3 116(3) . .
N2 C10 C11 120(3) . .
N2 C10 C9 119(3) . .
C11 C10 C9 121(3) . .
C16 C17 C18 119(4) . .
C16 C17 H17 120.3 . .
C18 C17 H17 120.3 . .
C17 C16 C21 123(3) . .
C17 C16 C8 122(4) . .
C21 C16 C8 115(3) . .
C7 C8 C9 120(3) . .
C7 C8 C16 116(3) . .
C9 C8 C16 123(3) . .
C15 N3 C11 121(3) . .
C15 N3 Cd1 125(3) . .
C11 N3 Cd1 114(2) . .
N3 C15 C14 129(4) . .
N3 C15 H15 115.7 . .
C14 C15 H15 115.7 . .
C17 C18 C19 121(3) . .
C17 C18 H18 119.4 . .
C19 C18 H18 119.4 . .
C16 C21 C20 123(3) . .
C16 C21 H21 118.7 . .
C20 C21 H21 118.7 . .
C8 C7 C6 125(3) . .
C8 C7 H7 117.4 . .
C6 C7 H7 117.4 . .
C11 C12 C13 114(4) . .
C11 C12 H12 123.2 . .
C13 C12 H12 123.2 . .
O2 C29 O1 112(5) . .
O2 C29 H29 123.9 . .
O1 C29 H29 123.9 . .
C14 C13 C12 128(4) . .
C14 C13 H13 116.1 . .
C12 C13 H13 116.1 . .
C13 C14 C15 113(4) . .
C13 C14 H14 123.7 . .
C15 C14 H14 123.7 . .
C21 C20 C19 115(4) . .
C21 C20 H20 122.4 . .
C19 C20 H20 122.4 . .
C23 C22 C27 120.0 . .
C23 C22 C19 117.6(19) . .
C27 C22 C19 122.3(19) . .
C24 C23 C22 120.0 . .
C24 C23 H23 120.0 . .
C22 C23 H23 120.0 . .
C25 C24 C23 120.0 . .
C25 C24 H24 120.0 . .
C23 C24 H24 120.0 . .
C24 C25 C26 120.0 . .
C24 C25 C28 118(2) . .
C26 C25 C28 119(2) . .
C27 C26 C25 120.0 . .
C27 C26 H26 120.0 . .
C25 C26 H26 120.0 . .
C26 C27 C22 120.0 . .
C26 C27 H27 120.0 . .
C22 C27 H27 120.0 . .
N2 C6 C5 120(3) . .
N2 C6 C7 110(3) . .
C5 C6 C7 125(3) . .
C1 N1 C5 120.0 . .
C1 N1 Cd1 120.9(12) . .
C5 N1 Cd1 118.9(12) . .
C2 C1 N1 120.0 . .
C2 C1 H1 120.0 . .
N1 C1 H1 120.0 . .
C1 C2 C3 120.0 . .
C1 C2 H2 120.0 . .
C3 C2 H2 120.0 . .
C4 C3 C2 120.0 . .
C4 C3 H3 120.0 . .
C2 C3 H3 120.0 . .
C3 C4 C5 120.0 . .
C3 C4 H4 120.0 . .
C5 C4 H4 120.0 . .
C4 C5 N1 120.0 . .
C4 C5 C6 122(2) . .
N1 C5 C6 115.5(19) . .
C8 C9 C10 115(3) . .
C8 C9 H9 122.7 . .
C10 C9 H9 122.7 . .
N7 C28 N4 108.0 . .
N7 C28 C25 120(3) . .
N4 C28 C25 132(3) . .
N6 N7 C28 108.0 . .
N6 N7 Cd1 119.7(15) . 2_655
C28 N7 Cd1 131.9(16) . 2_655
N7 N6 N5 108.0 . .
N4 N5 N6 108.0 . .
N5 N4 C28 108.0 . .
N5 N4 Cd1 117.4(17) . 3_666
C28 N4 Cd1 127.0(18) . 3_666

loop_
_geom_bond_atom_site_label_1
_geom_bond_atom_site_label_2
_geom_bond_distance
_geom_bond_site_symmetry_2
Cd1 O2 2.19(3) .
Cd1 N1 2.251(17) .
Cd1 N4 2.4(3) 3_666
Cd1 N2 2.43(3) .
Cd1 N3 2.48(3) .
Cd1 N7 2.7(3) 2_645
O2 C29 1.16(5) .
N2 C6 1.26(4) .
N2 C10 1.39(4) .
C19 C18 1.41(5) .
C19 C20 1.44(5) .
C19 C22 1.54(3) .
C11 C10 1.39(4) .
C11 C12 1.41(5) .
C11 N3 1.42(4) .
C10 C9 1.47(5) .
C17 C16 1.26(5) .
C17 C18 1.38(4) .
C17 H17 0.9300 .
C16 C21 1.36(5) .
C16 C8 1.52(4) .
C8 C7 1.30(5) .
C8 C9 1.42(5) .
N3 C15 1.27(4) .
C15 C14 1.33(5) .
C15 H15 0.9300 .
C18 H18 0.9300 .
C21 C20 1.37(4) .
C21 H21 0.9300 .
C7 C6 1.53(4) .
C7 H7 0.9300 .
C12 C13 1.48(5) .
C12 H12 0.9300 .
C29 O1 1.77(7) .
C29 H29 0.9300 .
C13 C14 1.28(6) .
C13 H13 0.9300 .
C14 H14 0.9300 .
C20 H20 0.9300 .
C22 C23 1.3900 .
C22 C27 1.3900 .
C23 C24 1.3900 .
C23 H23 0.9300 .
C24 C25 1.3900 .
C24 H24 0.9300 .
C25 C26 1.3900 .
C25 C28 1.43(2) .
C26 C27 1.3900 .
C26 H26 0.9300 .
C27 H27 0.9300 .
C6 C5 1.40(4) .
N1 C1 1.3900 .
N1 C5 1.3900 .
C1 C2 1.3900 .
C1 H1 0.9300 .
C2 C3 1.3900 .
C2 H2 0.9300 .
C3 C4 1.3900 .
C3 H3 0.9300 .
C4 C5 1.3900 .
C4 H4 0.9300 .
C9 H9 0.9300 .
C28 N7 1.4200 .
C28 N4 1.4200 .
N7 N6 1.4200 .
N7 Cd1 2.65(3) 2_655
N6 N5 1.4200 .
N5 N4 1.4200 .
N4 Cd1 2.37(4) 3_666
